data_2201573
loop_
_publ_author_name
'Savarimuthu Baskar Raj'
'Packianathan Thomas Muthiah'
'Gabriele Bocelli'
'Rita Olla'

_publ_section_title
;
 Metal-binding modes in sulfoxines: supramolecular network in
 (8-hydroxyquinoline-5-sulfonato-<i>N</i>^1^,<i>O</i>^8^)sodium(I)
;
_journal_issue 10
_journal_name_full 'Acta Crystallographica Section E'
_journal_page_first m513
_journal_page_last m516
_journal_paper_doi 10.1107/S1600536802015118
_journal_volume 58
_journal_year 2002
_chemical_formula_iupac '[Na (C9 H6 N O4 S)]'
_chemical_formula_moiety 'C9 H6 N Na O4 S'
_chemical_formula_structural '(C9 H6 N O4 S-) (Na+)'
_chemical_formula_sum 'C9 H6 N Na O4 S'
_chemical_formula_weight 247.21
_chemical_name_common 'Sodium complex of HQS'
_chemical_name_systematic
;
(8-hydroxyquinoline-5-sulfonato-N^1^,O^8^)sodium(I)
;
_space_group_IT_number 14
_symmetry_cell_setting monoclinic
_symmetry_space_group_name_Hall '-P 2ybc'
_symmetry_space_group_name_H-M 'P 1 21/c 1'
_atom_sites_solution_hydrogens geom
_atom_sites_solution_primary direct
_atom_sites_solution_secondary difmap
_cell_angle_alpha 90
_cell_angle_beta 103.25(2)
_cell_angle_gamma 90
_cell_formula_units_Z 4
_cell_length_a 8.284(2)
_cell_length_b 10.488(2)
_cell_length_c 10.916(2)
_cell_measurement_reflns_used 50
_cell_measurement_temperature 293(2)
_cell_measurement_theta_max 29.55
_cell_measurement_theta_min 3.0
_cell_volume 923.2(3)
_computing_cell_refinement SMART
_computing_data_collection 'SMART (Bruker, 1997)'
_computing_data_reduction 'SAINT (Bruker, 1997)'
_computing_molecular_graphics 'PLATON (Spek, 1997)'
_computing_publication_material PLATON
_computing_structure_refinement 'SHELXL97 (Sheldrick, 1997)'
_computing_structure_solution 'SHELXS97 (Sheldrick, 1997)'
_diffrn_ambient_temperature 293(2)
_diffrn_measured_fraction_theta_full 0.941
_diffrn_measured_fraction_theta_max 0.941
_diffrn_measurement_device_type 'Bruker AXS SMART with CCD'
_diffrn_measurement_method \w
_diffrn_radiation_monochromator graphite
_diffrn_radiation_source 'fine-focus sealed tube'
_diffrn_radiation_type MoK\a
_diffrn_radiation_wavelength 0.71069
_diffrn_reflns_av_R_equivalents 0.0315
_diffrn_reflns_av_sigmaI/netI 0.0268
_diffrn_reflns_limit_h_max 11
_diffrn_reflns_limit_h_min -11
_diffrn_reflns_limit_k_max 14
_diffrn_reflns_limit_k_min -14
_diffrn_reflns_limit_l_max 14
_diffrn_reflns_limit_l_min -14
_diffrn_reflns_number 132007
_diffrn_reflns_reduction_process
;
 ?
;
_diffrn_reflns_theta_full 30.55
_diffrn_reflns_theta_max 30.55
_diffrn_reflns_theta_min 2.53
_diffrn_standards_decay_% 0
_diffrn_standards_interval_time 60
_diffrn_standards_number 5
_exptl_absorpt_coefficient_mu 0.392
_exptl_absorpt_correction_T_max 0.936
_exptl_absorpt_correction_T_min 0.787
_exptl_absorpt_correction_type '\y scan'
_exptl_absorpt_process_details '(SHELXTL-NT; Bruker, 1997)'
_exptl_crystal_colour colourless
_exptl_crystal_density_diffrn 1.779
_exptl_crystal_density_method 'Not Measured'
_exptl_crystal_description cubic
_exptl_crystal_F_000 504
_exptl_crystal_size_max 0.34
_exptl_crystal_size_mid 0.26
_exptl_crystal_size_min 0.17
_refine_diff_density_max 0.347
_refine_diff_density_min -0.287
_refine_ls_extinction_method none
_refine_ls_goodness_of_fit_ref 1.005
_refine_ls_hydrogen_treatment refall
_refine_ls_matrix_type full
_refine_ls_number_constraints 0
_refine_ls_number_parameters 169
_refine_ls_number_reflns 2662
_refine_ls_number_restraints 0
_refine_ls_restrained_S_all 1.005
_refine_ls_R_factor_all 0.0424
_refine_ls_R_factor_gt 0.0310
_refine_ls_shift/su_max 0.003
_refine_ls_shift/su_mean 0.000
_refine_ls_structure_factor_coef Fsqd
_refine_ls_weighting_details 'calc w = 1/[\s^2^(Fo^2^)+(0.0587P)^2^] where P = (Fo^2^+2Fc^2^)/3'
_refine_ls_weighting_scheme calc
_refine_ls_wR_factor_gt 0.0868
_refine_ls_wR_factor_ref 0.0911
_reflns_number_gt 2119
_reflns_number_total 2662
_reflns_threshold_expression I>2\s(I)
_cod_data_source_file ob6168.cif
_cod_data_source_block I
_cod_original_sg_symbol_H-M 'P 21/c'
_cod_database_code 2201573
_cod_database_fobs_code 2201573

loop_
_symmetry_equiv_pos_as_xyz
x,y,z
-x,1/2+y,1/2-z
-x,-y,-z
x,1/2-y,1/2+z

loop_
_atom_site_aniso_label
_atom_site_aniso_U_11
_atom_site_aniso_U_22
_atom_site_aniso_U_33
_atom_site_aniso_U_12
_atom_site_aniso_U_13
_atom_site_aniso_U_23
S 0.0180(2) 0.0221(2) 0.0238(2) -0.00220(10) 0.00200(10) -0.00040(10)
Na 0.0246(3) 0.0284(3) 0.0305(3) 0.0002(2) -0.0002(2) -0.0018(2)
O1 0.0169(5) 0.0344(6) 0.0404(6) 0.0006(4) 0.0027(4) -0.0065(5)
O2 0.0269(5) 0.0319(6) 0.0407(6) -0.0058(4) 0.0025(5) -0.0137(5)
O3 0.0248(5) 0.0329(5) 0.0308(5) -0.0004(4) 0.0099(4) 0.0048(4)
O4 0.0246(5) 0.0332(6) 0.0329(6) 0.0012(4) -0.0023(4) 0.0076(4)
N1 0.0239(6) 0.0254(6) 0.0229(6) -0.0031(4) 0.0020(4) -0.0025(5)
C2 0.0305(7) 0.0242(7) 0.0249(7) -0.0029(5) 0.0044(6) -0.0050(5)
C3 0.0279(7) 0.0261(7) 0.0284(7) 0.0036(5) 0.0076(6) -0.0035(6)
C4 0.0209(6) 0.0262(7) 0.0255(7) 0.0005(5) 0.0049(5) -0.0014(5)
C5 0.0189(6) 0.0212(6) 0.0203(6) -0.0016(5) 0.0023(5) 0.0006(5)
C6 0.0238(7) 0.0215(6) 0.0269(7) -0.0013(5) 0.0048(5) -0.0025(5)
C7 0.0219(6) 0.0251(7) 0.0312(7) 0.0035(5) 0.0064(5) -0.0017(6)
C8 0.0179(6) 0.0260(7) 0.0222(6) 0.0002(5) 0.0020(5) 0.0028(5)
C9 0.0199(6) 0.0210(6) 0.0192(6) -0.0010(5) 0.0028(5) 0.0009(5)
C10 0.0194(6) 0.0204(6) 0.0184(6) -0.0006(4) 0.0033(5) 0.0015(5)

loop_
_atom_site_label
_atom_site_fract_x
_atom_site_fract_y
_atom_site_fract_z
_atom_site_U_iso_or_equiv
_atom_site_thermal_displace_type
_atom_site_calc_flag
_atom_site_refinement_flags
_atom_site_occupancy
_atom_site_type_symbol
S 0.62753(4) 0.20423(3) -0.04879(3) 0.02180(10) Uani . . 1.000 S
Na 0.41137(7) -0.03354(5) -0.23651(5) 0.0289(2) Uani . . 1.000 Na
O1 1.33869(13) 0.33975(11) 0.13065(11) 0.0312(3) Uani . . 1.000 O
O2 0.62324(13) 0.08738(11) -0.12015(11) 0.0340(3) Uani . . 1.000 O
O3 0.56791(13) 0.18555(10) 0.06713(10) 0.0289(3) Uani . . 1.000 O
O4 0.54382(13) 0.31155(10) -0.12117(10) 0.0317(3) Uani . . 1.000 O
N1 1.11475(14) 0.49135(11) 0.19225(11) 0.0246(3) Uani . . 1.000 N
C2 1.00318(18) 0.57073(14) 0.21803(13) 0.0268(4) Uani . . 1.000 C
C3 0.83086(19) 0.55232(14) 0.17862(14) 0.0273(4) Uani . . 1.000 C
C4 0.77215(17) 0.44641(13) 0.10996(13) 0.0243(4) Uani . . 1.000 C
C5 0.83967(16) 0.24662(12) 0.00206(12) 0.0205(3) Uani . . 1.000 C
C6 0.95901(17) 0.16969(13) -0.02792(13) 0.0242(4) Uani . . 1.000 C
C7 1.12987(18) 0.19806(13) 0.01441(14) 0.0260(4) Uani . . 1.000 C
C8 1.17851(16) 0.30424(12) 0.08708(13) 0.0225(4) Uani . . 1.000 C
C9 1.05738(16) 0.38597(12) 0.12076(12) 0.0203(3) Uani . . 1.000 C
C10 0.88590(16) 0.35824(12) 0.07735(12) 0.0196(3) Uani . . 1.000 C
H1 1.401(2) 0.2898(18) 0.1096(17) 0.035(5) Uiso . . 1.000 H
H2 1.049(2) 0.6485(19) 0.2615(17) 0.040(5) Uiso . . 1.000 H
H3 0.765(2) 0.6107(18) 0.1993(16) 0.032(5) Uiso . . 1.000 H
H4 0.657(2) 0.4366(16) 0.0846(17) 0.034(5) Uiso . . 1.000 H
H6 0.918(2) 0.0955(18) -0.0790(16) 0.035(5) Uiso . . 1.000 H
H7 1.208(2) 0.1434(16) -0.0072(15) 0.026(4) Uiso . . 1.000 H

loop_
_atom_type_symbol
_atom_type_description
_atom_type_scat_dispersion_real
_atom_type_scat_dispersion_imag
_atom_type_scat_source
S S 0.1246 0.1234 'International Tables Vol C Tables 4.2.6.8 and 6.1.1.4'
O O 0.0106 0.0060 'International Tables Vol C Tables 4.2.6.8 and 6.1.1.4'
N N 0.0061 0.0033 'International Tables Vol C Tables 4.2.6.8 and 6.1.1.4'
C C 0.0033 0.0016 'International Tables Vol C Tables 4.2.6.8 and 6.1.1.4'
H H 0.0000 0.0000 'International Tables Vol C Tables 4.2.6.8 and 6.1.1.4'
Na Na 0.0362 0.0249 'International Tables Vol C Tables 4.2.6.8 and 6.1.1.4'

loop_
_geom_angle_atom_site_label_1
_geom_angle_atom_site_label_2
_geom_angle_atom_site_label_3
_geom_angle_site_symmetry_1
_geom_angle_site_symmetry_3
_geom_angle
_geom_angle_publ_flag
O2 S O3 . . 112.20(7) yes
O2 S O4 . . 114.35(7) yes
O2 S C5 . . 106.31(7) yes
O3 S O4 . . 110.92(7) yes
O3 S C5 . . 105.53(7) yes
O4 S C5 . . 106.88(7) yes
O2 Na O4 . 2_644 122.27(5) yes
O2 Na O3 . 3_655 91.71(5) yes
O1 Na O2 4_454 . 85.61(5) yes
O2 Na N1 . 4_454 131.41(5) yes
O3 Na O4 3_655 2_644 93.20(5) yes
O1 Na O4 4_454 2_644 103.57(5) yes
O4 Na N1 2_644 4_454 102.47(5) yes
O1 Na O3 4_454 3_655 161.68(5) yes
O3 Na N1 3_655 4_454 104.65(5) yes
O1 Na N1 4_454 4_454 64.86(4) yes
Na O1 C8 4_655 . 121.03(9) yes
S O2 Na . . 133.30(7) yes
S O3 Na . 3_655 139.97(7) yes
S O4 Na . 2_654 140.35(7) yes
Na O1 H1 4_655 . 127.8(13) no
C8 O1 H1 . . 111.2(13) no
Na N1 C2 4_655 . 121.33(10) yes
C2 N1 C9 . . 117.40(12) yes
Na N1 C9 4_655 . 121.24(9) yes
N1 C2 C3 . . 123.97(13) yes
C2 C3 C4 . . 119.23(14) no
C3 C4 C10 . . 119.54(13) no
C6 C5 C10 . . 120.35(13) no
S C5 C10 . . 120.01(10) yes
S C5 C6 . . 119.61(10) yes
C5 C6 C7 . . 121.29(13) no
C6 C7 C8 . . 119.86(13) no
O1 C8 C9 . . 115.68(12) yes
O1 C8 C7 . . 124.04(13) yes
C7 C8 C9 . . 120.28(13) no
N1 C9 C10 . . 122.93(12) yes
C8 C9 C10 . . 119.89(12) no
N1 C9 C8 . . 117.16(12) yes
C5 C10 C9 . . 118.32(12) no
C4 C10 C5 . . 124.75(13) no
C4 C10 C9 . . 116.90(12) no
N1 C2 H2 . . 114.7(10) no
C3 C2 H2 . . 121.2(10) no
C2 C3 H3 . . 118.0(12) no
C4 C3 H3 . . 122.8(11) no
C3 C4 H4 . . 117.5(11) no
C10 C4 H4 . . 122.9(11) no
C5 C6 H6 . . 115.5(10) no
C7 C6 H6 . . 123.2(10) no
C6 C7 H7 . . 119.1(10) no
C8 C7 H7 . . 121.0(10) no

loop_
_geom_bond_atom_site_label_1
_geom_bond_atom_site_label_2
_geom_bond_site_symmetry_1
_geom_bond_site_symmetry_2
_geom_bond_distance
_geom_bond_publ_flag
S O2 . . 1.4482(12) yes
S O3 . . 1.4731(12) yes
S O4 . . 1.4563(12) yes
S C5 . . 1.7740(15) yes
Na O2 . . 2.2979(14) yes
Na O4 . 2_644 2.3357(13) yes
Na O3 . 3_655 2.4175(13) yes
Na O1 . 4_454 2.4892(14) yes
Na N1 . 4_454 2.4418(15) yes
O1 C8 . . 1.3551(18) yes
O1 H1 . . 0.805(18) no
N1 C2 . . 1.3213(19) yes
N1 C9 . . 1.3735(18) yes
C2 C3 . . 1.407(2) no
C3 C4 . . 1.366(2) no
C4 C10 . . 1.423(2) no
C5 C10 . . 1.4312(18) no
C5 C6 . . 1.373(2) no
C6 C7 . . 1.416(2) no
C7 C8 . . 1.3730(19) no
C8 C9 . . 1.4304(19) no
C9 C10 . . 1.4207(19) no
C2 H2 . . 0.98(2) no
C3 H3 . . 0.883(18) no
C4 H4 . . 0.936(17) no
C6 H6 . . 0.972(18) no
C7 H7 . . 0.934(17) no

loop_
_geom_contact_atom_site_label_1
_geom_contact_atom_site_label_2
_geom_contact_distance
_geom_contact_site_symmetry_2
_geom_contact_publ_flag
S H1 2.967(18) 1_455 no
S H4 2.821(17) . no
O1 O3 2.7029(17) 1_655 no
O1 N1 2.6445(18) . no
O1 C4 3.416(2) 3_765 no
O2 C3 3.415(2) 4_554 no
O3 C4 3.1943(19) . no
O3 O1 2.7029(17) 1_455 no
O4 C4 3.1235(19) . no
O4 C3 3.343(2) 3_665 no
O2 H6 2.381(17) . no
O3 H1 1.902(18) 1_455 no
O3 H4 2.729(17) . no
O4 H4 2.584(18) . no
O4 H3 2.634(17) 3_665 no
N1 O1 2.6445(18) . no
N1 C10 3.3380(19) 3_765 no
C2 C5 3.551(2) 2_755 no
C2 C6 3.483(2) 2_755 no
C2 C5 3.545(2) 3_765 no
C2 C6 3.481(2) 3_765 no
C2 C7 3.500(2) 3_765 no
C2 C8 3.575(2) 3_765 no
C3 C8 3.252(2) 3_765 no
C3 O4 3.343(2) 3_665 no
C3 C7 3.423(2) 3_765 no
C3 O2 3.415(2) 4_555 no
C4 O4 3.1235(19) . no
C4 O1 3.416(2) 3_765 no
C4 O3 3.1943(19) . no
C4 C8 3.469(2) 3_765 no
C5 C2 3.551(2) 2_745 no
C5 C2 3.545(2) 3_765 no
C6 C2 3.481(2) 3_765 no
C6 C2 3.483(2) 2_745 no
C7 C3 3.423(2) 3_765 no
C7 C2 3.500(2) 3_765 no
C8 C2 3.575(2) 3_765 no
C8 C4 3.469(2) 3_765 no
C8 C3 3.252(2) 3_765 no
C9 C10 3.544(2) 3_765 no
C9 C9 3.525(2) 3_765 no
C10 N1 3.3380(19) 3_765 no
C10 C9 3.544(2) 3_765 no
C2 H6 3.027(18) 4_555 no
C3 H6 3.008(18) 4_555 no
C5 H2 2.735(18) 2_745 no
C6 H6 3.097(19) 3_755 no
C6 H2 2.933(18) 2_745 no
C8 H3 3.046(18) 2_745 no
C9 H2 3.025(19) 2_745 no
C10 H2 2.791(19) 2_745 no
H1 S 2.967(18) 1_655 no
H1 O3 1.902(18) 1_655 no
H1 H7 2.37(2) . no
H2 C5 2.735(18) 2_755 no
H2 C6 2.933(18) 2_755 no
H2 C9 3.025(19) 2_755 no
H2 C10 2.791(19) 2_755 no
H3 C8 3.046(18) 2_755 no
H3 O4 2.634(17) 3_665 no
H4 S 2.821(17) . no
H4 O3 2.729(17) . no
H4 O4 2.584(18) . no
H6 O2 2.381(17) . no
H6 C6 3.097(19) 3_755 no
H6 C2 3.027(18) 4_554 no
H6 C3 3.008(18) 4_554 no
H7 H1 2.37(2) . no

loop_
_geom_hbond_atom_site_label_D
_geom_hbond_atom_site_label_H
_geom_hbond_atom_site_label_A
_geom_hbond_site_symmetry_A
_geom_hbond_distance_DH
_geom_hbond_distance_HA
_geom_hbond_distance_DA
_geom_hbond_angle_DHA
_geom_hbond_publ_flag
O1 H1 O3 1_655 0.805(18) 1.902(18) 2.7029(17) 173.4(17) yes
C4 H4 O4 . 0.936(17) 2.584(18) 3.1235(19) 117.1(13) yes
C6 H6 O2 . 0.972(18) 2.381(17) 2.8657(19) 110.2(12) yes

loop_
_geom_torsion_atom_site_label_1
_geom_torsion_atom_site_label_2
_geom_torsion_atom_site_label_3
_geom_torsion_atom_site_label_4
_geom_torsion_site_symmetry_1
_geom_torsion_site_symmetry_2
_geom_torsion_site_symmetry_4
_geom_torsion
_geom_torsion_publ_flag
O3 S C5 C10 . . . -59.77(12) no
O4 S C5 C10 . . . 58.38(12) no
O3 S O2 Na . . . 70.79(11) no
O4 S O2 Na . . . -56.65(11) no
C5 S O2 Na . . . -174.33(9) no
O2 S C5 C6 . . . -1.11(13) no
O2 S O4 Na . . 2_654 -80.24(12) no
O3 S O4 Na . . 2_654 151.67(9) no
C5 S O4 Na . . 2_654 37.11(12) no
O2 S O3 Na . . 3_655 41.33(12) no
O4 S O3 Na . . 3_655 170.58(9) no
C5 S O3 Na . . 3_655 -74.02(11) no
O4 S C5 C6 . . . -123.64(11) no
O2 S C5 C10 . . . -179.09(11) no
O3 S C5 C6 . . . 118.21(11) no
O4 Na O2 S 2_644 . . 164.24(8) no
O3 Na O2 S 3_655 . . -100.90(10) no
O1 Na N1 C2 . 4_655 . -176.60(12) no
O2 Na N1 C2 4_655 4_655 . 125.17(11) no
O1 Na N1 C9 . 4_655 . 1.53(10) no
O2 Na N1 C9 4_655 4_655 . -56.70(12) no
O1 Na O2 S 4_454 . . 60.95(10) no
N1 Na O2 S 4_454 . . 10.43(13) no
O2 Na O4 S 2_654 2_654 . 166.12(9) no
N1 Na O1 C8 . 4_655 . -1.31(10) no
O2 Na O1 C8 4_655 4_655 . 138.94(11) no
O2 Na O3 S 3_655 3_655 . -84.62(11) no
O2 Na O1 H1 4_655 4_655 . -39.0(16) no
N1 Na O1 H1 . 4_655 . -179.2(17) no
Na O1 C8 C7 4_655 . . -179.42(11) no
Na O1 C8 C9 4_655 . . 1.00(16) no
C2 N1 C9 C8 . . . 176.52(12) no
Na N1 C9 C8 4_655 . . -1.68(16) no
C9 N1 C2 C3 . . . 1.2(2) no
Na N1 C2 C3 4_655 . . 179.35(11) no
Na N1 C9 C10 4_655 . . -179.89(9) no
C2 N1 C9 C10 . . . -1.69(19) no
N1 C2 C3 C4 . . . 0.3(2) no
C2 C3 C4 C10 . . . -1.3(2) no
C3 C4 C10 C5 . . . -177.57(13) no
C3 C4 C10 C9 . . . 0.79(19) no
C10 C5 C6 C7 . . . 0.1(2) no
S C5 C6 C7 . . . -177.91(11) no
C6 C5 C10 C9 . . . -0.64(19) no
C6 C5 C10 C4 . . . 177.71(13) no
S C5 C10 C9 . . . 177.32(10) no
S C5 C10 C4 . . . -4.33(18) no
C5 C6 C7 C8 . . . 0.1(2) no
C6 C7 C8 C9 . . . 0.3(2) no
C6 C7 C8 O1 . . . -179.24(13) no
C7 C8 C9 C10 . . . -0.9(2) no
C7 C8 C9 N1 . . . -179.18(13) no
O1 C8 C9 N1 . . . 0.42(18) no
O1 C8 C9 C10 . . . 178.68(12) no
C8 C9 C10 C5 . . . 1.06(19) no
N1 C9 C10 C4 . . . 0.74(19) no
N1 C9 C10 C5 . . . 179.22(12) no
C8 C9 C10 C4 . . . -177.42(12) no
